data_7004878
loop_
_publ_author_name
'Chaka, Gezahegn'
'Kandegedara, Ashoka'
'Heeg, Mary Jane'
'Rorabacher, D. B.'

_publ_section_title
;
 Comparative study of donor atom effects on the thermodynamic and
 electron-transfer kinetic properties of copper(II/I) complexes with
 sexadentate macrocyclic ligands. [CuII/I([18]aneS4N2)] and
 [CuII/I([18]aneS4O2)].
;
_journal_issue 4
_journal_name_full 'Dalton transactions (Cambridge, England : 2003)'
_journal_page_first 449
_journal_page_last 458
_journal_paper_doi 10.1039/b612252c
_journal_year 2007
_chemical_formula_sum 'C12 H24 Cl2 Cu O10 S4'
_chemical_formula_weight 590.99
_chemical_name_systematic
;
?
;
_space_group_IT_number 147
_symmetry_cell_setting trigonal
_symmetry_space_group_name_Hall '-P 3'
_symmetry_space_group_name_H-M 'P -3'
_atom_sites_solution_hydrogens geom
_atom_sites_solution_primary direct
_atom_sites_solution_secondary difmap
_audit_creation_method SHELXL-97
_cell_angle_alpha 90.00
_cell_angle_beta 90.00
_cell_angle_gamma 120.00
_cell_formula_units_Z 1
_cell_length_a 10.4913(15)
_cell_length_b 10.4913(15)
_cell_length_c 5.4814(11)
_cell_measurement_reflns_used 870
_cell_measurement_temperature 295(2)
_cell_measurement_theta_max 28.
_cell_measurement_theta_min 4.
_cell_volume 522.49(15)
_computing_cell_refinement 'Bruker SAINT'
_computing_data_collection 'Bruker SMART'
_computing_data_reduction 'Bruker SAINT'
_computing_molecular_graphics SHELXTL-Plus
_computing_publication_material SHELXL-93
_computing_structure_refinement 'SHELXL-97 (Sheldrick, 1997)'
_computing_structure_solution 'SHELXS-97 (Sheldrick, 1990)'
_diffrn_ambient_temperature 295(2)
_diffrn_measured_fraction_theta_full 0.792
_diffrn_measured_fraction_theta_max 0.792
_diffrn_measurement_method 'SMART CCD'
_diffrn_radiation_monochromator graphite
_diffrn_radiation_source 'fine-focus sealed tube'
_diffrn_radiation_type MoK\a
_diffrn_radiation_wavelength 0.71073
_diffrn_reflns_av_R_equivalents 0.042
_diffrn_reflns_av_sigmaI/netI 0.0282
_diffrn_reflns_limit_h_max 6
_diffrn_reflns_limit_h_min -13
_diffrn_reflns_limit_k_max 13
_diffrn_reflns_limit_k_min 0
_diffrn_reflns_limit_l_max 7
_diffrn_reflns_limit_l_min 0
_diffrn_reflns_number 3634
_diffrn_reflns_theta_full 28.28
_diffrn_reflns_theta_max 28.28
_diffrn_reflns_theta_min 14.45
_exptl_absorpt_coefficient_mu 1.750
_exptl_absorpt_correction_T_max 0.7793
_exptl_absorpt_correction_T_min 0.5412
_exptl_absorpt_correction_type multi-scan
_exptl_crystal_colour dark
_exptl_crystal_density_diffrn 1.878
_exptl_crystal_density_method 'not measured'
_exptl_crystal_description rod
_exptl_crystal_F_000 303
_exptl_crystal_size_max 0.40
_exptl_crystal_size_mid 0.16
_exptl_crystal_size_min 0.15
_refine_diff_density_max 0.256
_refine_diff_density_min -0.170
_refine_diff_density_rms 0.041
_refine_ls_extinction_coef 0.00(3)
_refine_ls_extinction_expression Fc^*^=kFc[1+0.001xFc^2^\l^3^/sin(2\q)]^-1/4^
_refine_ls_extinction_method SHELXL
_refine_ls_goodness_of_fit_ref 1.085
_refine_ls_hydrogen_treatment mixed
_refine_ls_matrix_type full
_refine_ls_number_parameters 46
_refine_ls_number_reflns 682
_refine_ls_number_restraints 0
_refine_ls_restrained_S_all 1.085
_refine_ls_R_factor_all 0.0421
_refine_ls_R_factor_gt 0.0336
_refine_ls_shift/su_max 0.000
_refine_ls_shift/su_mean 0.000
_refine_ls_structure_factor_coef Fsqd
_refine_ls_weighting_details 'calc w=1/[\s^2^(Fo^2^)+(0.0188P)^2^+0.3078P] where P=(Fo^2^+2Fc^2^)/3'
_refine_ls_weighting_scheme calc
_refine_ls_wR_factor_gt 0.0678
_refine_ls_wR_factor_ref 0.0703
_reflns_number_gt 592
_reflns_number_total 682
_reflns_threshold_expression >2sigma(I)
_cod_data_source_file b612252c.txt
_cod_data_source_block asho
_cod_depositor_comments
;
The following automatic conversions were performed:
'_exptl_absorpt_correction_type' value 'Multi-scan' changed to
'multi-scan' according to
'/home/saulius/struct/CIF-dictionaries/cif_core.dic' dictionary named
'cif_core.dic' version 2.4.1 from 2010-06-29.

Automatic conversion script
Id: cif_fix_enum 1527 2010-12-29 10:47:43Z saulius 
;
_cod_original_sg_symbol_H-M P-3
_cod_database_code 7004878

loop_
_symmetry_equiv_pos_as_xyz
'x, y, z'
'-y, x-y, z'
'-x+y, -x, z'
'-x, -y, -z'
'y, -x+y, -z'
'x-y, x, -z'

loop_
_atom_site_label
_atom_site_type_symbol
_atom_site_fract_x
_atom_site_fract_y
_atom_site_fract_z
_atom_site_U_iso_or_equiv
_atom_site_adp_type
_atom_site_occupancy
_atom_site_symmetry_multiplicity
_atom_site_calc_flag
_atom_site_refinement_flags
_atom_site_disorder_assembly
_atom_site_disorder_group
Cu1 Cu 0.0000 0.0000 0.5000 0.0280(3) Uani 1 6 d S . .
Cl1 Cl -0.3333 0.3333 0.87968(18) 0.0374(3) Uani 1 3 d S . .
O1 O 0.1954(3) 0.5520(4) 1.0353(7) 0.0805(8) Uani 1 1 d . . .
O2 O 0.3333 0.6667 1.3782(9) 0.100(2) Uani 1 3 d S . .
S1 S 0.09183(9) 0.21665(8) 0.73207(13) 0.0376(3) Uani 0.67 1 d P A 1
O3 O 0.09183(9) 0.21665(8) 0.73207(13) 0.0376(3) Uani 0.33 1 d P A 2
C1 C -0.0074(4) 0.2968(4) 0.6328(7) 0.0560(8) Uani 1 1 d . . .
H1A H -0.0929 0.2631 0.7373 0.067 Uiso 1 1 calc R A 1
H1B H 0.0528 0.4024 0.6549 0.067 Uiso 1 1 calc R A 1
C2 C 0.2681(4) 0.3274(3) 0.6280(7) 0.0559(7) Uani 1 1 d . . .
H2A H 0.2925 0.4292 0.6464 0.067 Uiso 1 1 calc R A 1
H2B H 0.3344 0.3127 0.7318 0.067 Uiso 1 1 calc R A 1

loop_
_atom_site_aniso_label
_atom_site_aniso_U_11
_atom_site_aniso_U_22
_atom_site_aniso_U_33
_atom_site_aniso_U_23
_atom_site_aniso_U_13
_atom_site_aniso_U_12
Cu1 0.0262(3) 0.0262(3) 0.0315(4) 0.000 0.000 0.01310(17)
Cl1 0.0340(4) 0.0340(4) 0.0441(5) 0.000 0.000 0.01698(19)
O1 0.0474(13) 0.0613(16) 0.108(2) -0.0090(14) -0.0149(13) 0.0088(12)
O2 0.127(3) 0.127(3) 0.047(2) 0.000 0.000 0.0634(17)
S1 0.0365(4) 0.0376(4) 0.0389(4) -0.0095(3) -0.0033(3) 0.0185(3)
O3 0.0365(4) 0.0376(4) 0.0389(4) -0.0095(3) -0.0033(3) 0.0185(3)
C1 0.0565(17) 0.0448(15) 0.0747(19) -0.0150(13) -0.0049(14) 0.0312(14)
C2 0.0456(15) 0.0396(14) 0.0728(19) -0.0162(13) -0.0115(13) 0.0142(12)

loop_
_atom_type_symbol
_atom_type_description
_atom_type_scat_dispersion_real
_atom_type_scat_dispersion_imag
_atom_type_scat_source
C C 0.0033 0.0016 'International Tables Vol C Tables 4.2.6.8 and 6.1.1.4'
H H 0.0000 0.0000 'International Tables Vol C Tables 4.2.6.8 and 6.1.1.4'
O O 0.0106 0.0060 'International Tables Vol C Tables 4.2.6.8 and 6.1.1.4'
S S 0.1246 0.1234 'International Tables Vol C Tables 4.2.6.8 and 6.1.1.4'
Cl Cl 0.1484 0.1585 'International Tables Vol C Tables 4.2.6.8 and 6.1.1.4'
Cu Cu 0.3201 1.2651 'International Tables Vol C Tables 4.2.6.8 and 6.1.1.4'

loop_
_geom_angle_atom_site_label_1
_geom_angle_atom_site_label_2
_geom_angle_atom_site_label_3
_geom_angle
_geom_angle_site_symmetry_1
_geom_angle_site_symmetry_3
_geom_angle_publ_flag
O3 Cu1 S1 0.00(4) 4_556 4_556 ?
O3 Cu1 S1 180.00(4) 4_556 . ?
S1 Cu1 S1 180.00(4) 4_556 . ?
O3 Cu1 O3 86.53(3) 4_556 3 ?
S1 Cu1 O3 86.53(3) 4_556 3 ?
S1 Cu1 O3 93.47(3) . 3 ?
O3 Cu1 S1 93.47(3) 4_556 5_556 ?
S1 Cu1 S1 93.47(3) 4_556 5_556 ?
S1 Cu1 S1 86.53(3) . 5_556 ?
O3 Cu1 S1 86.53(3) 3 5_556 ?
O3 Cu1 S1 86.53(3) 4_556 3 ?
S1 Cu1 S1 86.53(3) 4_556 3 ?
S1 Cu1 S1 93.47(3) . 3 ?
O3 Cu1 S1 0.00(4) 3 3 ?
S1 Cu1 S1 86.53(3) 5_556 3 ?
O3 Cu1 O3 93.47(3) 4_556 5_556 ?
S1 Cu1 O3 93.47(3) 4_556 5_556 ?
S1 Cu1 O3 86.53(3) . 5_556 ?
O3 Cu1 O3 86.53(3) 3 5_556 ?
S1 Cu1 O3 0.00(4) 5_556 5_556 ?
S1 Cu1 O3 86.53(3) 3 5_556 ?
O3 Cu1 S1 86.53(3) 4_556 2 ?
S1 Cu1 S1 86.53(3) 4_556 2 ?
S1 Cu1 S1 93.47(3) . 2 ?
O3 Cu1 S1 93.47(3) 3 2 ?
S1 Cu1 S1 180.00(3) 5_556 2 ?
S1 Cu1 S1 93.47(3) 3 2 ?
O3 Cu1 S1 180.00(3) 5_556 2 ?
O3 Cu1 O3 86.53(3) 4_556 2 ?
S1 Cu1 O3 86.53(3) 4_556 2 ?
S1 Cu1 O3 93.47(3) . 2 ?
O3 Cu1 O3 93.47(3) 3 2 ?
S1 Cu1 O3 180.00(3) 5_556 2 ?
S1 Cu1 O3 93.47(3) 3 2 ?
O3 Cu1 O3 180.00(3) 5_556 2 ?
S1 Cu1 O3 0.00(6) 2 2 ?
O3 Cu1 O3 93.47(3) 4_556 6_556 ?
S1 Cu1 O3 93.47(3) 4_556 6_556 ?
S1 Cu1 O3 86.53(3) . 6_556 ?
O3 Cu1 O3 180.0 3 6_556 ?
S1 Cu1 O3 93.47(3) 5_556 6_556 ?
S1 Cu1 O3 180.0 3 6_556 ?
O3 Cu1 O3 93.47(3) 5_556 6_556 ?
S1 Cu1 O3 86.53(3) 2 6_556 ?
O3 Cu1 O3 86.53(3) 2 6_556 ?
O3 Cu1 S1 93.47(3) 4_556 6_556 ?
S1 Cu1 S1 93.47(3) 4_556 6_556 ?
S1 Cu1 S1 86.53(3) . 6_556 ?
O3 Cu1 S1 180.0 3 6_556 ?
S1 Cu1 S1 93.47(3) 5_556 6_556 ?
S1 Cu1 S1 180.0 3 6_556 ?
O3 Cu1 S1 93.47(3) 5_556 6_556 ?
S1 Cu1 S1 86.53(3) 2 6_556 ?
O3 Cu1 S1 86.53(3) 2 6_556 ?
O3 Cu1 S1 0.00(3) 6_556 6_556 ?
O2 Cl1 O1 109.16(17) 4_567 6_557 ?
O2 Cl1 O1 109.16(17) 4_567 4_567 ?
O1 Cl1 O1 109.78(17) 6_557 4_567 ?
O2 Cl1 O1 109.16(17) 4_567 5_457 ?
O1 Cl1 O1 109.78(17) 6_557 5_457 ?
O1 Cl1 O1 109.78(17) 4_567 5_457 ?
C2 S1 C1 105.90(19) . . ?
C2 S1 Cu1 104.89(11) . . ?
C1 S1 Cu1 104.23(11) . . ?
C2 C1 S1 116.7(2) 6_556 . ?
C1 C2 S1 116.2(2) 5_556 . ?

loop_
_geom_bond_atom_site_label_1
_geom_bond_atom_site_label_2
_geom_bond_distance
_geom_bond_site_symmetry_2
_geom_bond_publ_flag
Cu1 O3 2.3500(7) 4_556 ?
Cu1 S1 2.3500(7) 4_556 ?
Cu1 S1 2.3500(7) . ?
Cu1 O3 2.3500(7) 3 ?
Cu1 S1 2.3500(7) 5_556 ?
Cu1 S1 2.3500(7) 3 ?
Cu1 O3 2.3500(7) 5_556 ?
Cu1 S1 2.3500(7) 2 ?
Cu1 O3 2.3500(7) 2 ?
Cu1 O3 2.3500(7) 6_556 ?
Cu1 S1 2.3500(7) 6_556 ?
Cl1 O2 1.414(5) 4_567 ?
Cl1 O1 1.420(3) 6_557 ?
Cl1 O1 1.420(3) 4_567 ?
Cl1 O1 1.420(3) 5_457 ?
O1 Cl1 1.420(3) 4_567 ?
O2 Cl1 1.414(5) 4_567 ?
S1 C2 1.716(4) . ?
S1 C1 1.721(3) . ?
C1 C2 1.506(5) 6_556 ?
C2 C1 1.506(5) 5_556 ?

loop_
_geom_torsion_atom_site_label_1
_geom_torsion_atom_site_label_2
_geom_torsion_atom_site_label_3
_geom_torsion_atom_site_label_4
_geom_torsion
_geom_torsion_site_symmetry_1
_geom_torsion_site_symmetry_2
_geom_torsion_site_symmetry_3
_geom_torsion_site_symmetry_4
_geom_torsion_publ_flag
O3 Cu1 S1 C2 28(7) 4_556 . . . ?
S1 Cu1 S1 C2 28(7) 4_556 . . . ?
O3 Cu1 S1 C2 78.62(14) 3 . . . ?
S1 Cu1 S1 C2 -7.69(13) 5_556 . . . ?
S1 Cu1 S1 C2 78.62(14) 3 . . . ?
O3 Cu1 S1 C2 -7.69(13) 5_556 . . . ?
S1 Cu1 S1 C2 172.31(13) 2 . . . ?
O3 Cu1 S1 C2 172.31(13) 2 . . . ?
O3 Cu1 S1 C2 -101.38(14) 6_556 . . . ?
S1 Cu1 S1 C2 -101.38(14) 6_556 . . . ?
O3 Cu1 S1 C1 139(7) 4_556 . . . ?
S1 Cu1 S1 C1 139(7) 4_556 . . . ?
O3 Cu1 S1 C1 -170.29(13) 3 . . . ?
S1 Cu1 S1 C1 103.40(14) 5_556 . . . ?
S1 Cu1 S1 C1 -170.29(13) 3 . . . ?
O3 Cu1 S1 C1 103.40(14) 5_556 . . . ?
S1 Cu1 S1 C1 -76.60(14) 2 . . . ?
O3 Cu1 S1 C1 -76.60(14) 2 . . . ?
O3 Cu1 S1 C1 9.71(13) 6_556 . . . ?
S1 Cu1 S1 C1 9.71(13) 6_556 . . . ?
C2 S1 C1 C2 80.4(3) . . . 6_556 ?
Cu1 S1 C1 C2 -30.0(3) . . . 6_556 ?
C1 S1 C2 C1 -81.8(3) . . . 5_556 ?
Cu1 S1 C2 C1 28.1(3) . . . 5_556 ?
